data_2209343
loop_
_publ_author_name
'Tkachev, Valery V.'
'Schaper, Klaus-J\"urgen'
'Strakhova, Nadezda N.'
'Kazachenko, Vladimir P.'

_publ_section_title
;
 <i>N</i>-(2,3-Dichlorophenyl)benzenesulfonamide
;
_journal_coeditor_code WN2030
_journal_issue 6
_journal_name_full 'Acta Crystallographica Section E'
_journal_page_first o2514
_journal_page_last o2515
_journal_paper_doi 10.1107/S160053680601943X
_journal_volume 62
_journal_year 2006
_chemical_formula_iupac 'C12 H9 Cl2 N O2 S'
_chemical_formula_moiety 'C12 H9 Cl2 N O2 S'
_chemical_formula_sum 'C12 H9 Cl2 N O2 S'
_chemical_formula_weight 302.16
_chemical_melting_point 387.2
_chemical_name_systematic
;
N-(2,3-Dichlorophenyl)benzenesulfonamide
;
_space_group_IT_number 14
_symmetry_cell_setting monoclinic
_symmetry_space_group_name_Hall '-P 2ybc'
_symmetry_space_group_name_H-M 'P 1 21/c 1'
_atom_sites_solution_hydrogens geom
_atom_sites_solution_primary direct
_atom_sites_solution_secondary difmap
_audit_creation_method SHELXL-97
_cell_angle_alpha 90.00
_cell_angle_beta 92.100(10)
_cell_angle_gamma 90.00
_cell_formula_units_Z 4
_cell_length_a 8.4660(10)
_cell_length_b 9.8050(10)
_cell_length_c 15.876(2)
_cell_measurement_reflns_used 35
_cell_measurement_temperature 293(2)
_cell_measurement_theta_max 12
_cell_measurement_theta_min 5
_cell_volume 1317.0(3)
_computing_cell_refinement 'CELDIM in CAD-4-PC Software'
_computing_data_collection 'CAD-4-PC Software (Enraf--Nonius, 1989)'
_computing_data_reduction 'XCAD4 (McArdle & Higgins, 1995)'
_computing_molecular_graphics 'SHELXTL (Sheldrick, 1997b)'
_computing_publication_material SHELXTL
_computing_structure_refinement 'SHELXL97 (Sheldrick, 1997a)'
_computing_structure_solution 'SHELXS97 (Sheldrick, 1997a)'
_diffrn_ambient_temperature 293(2)
_diffrn_measured_fraction_theta_full 0.872
_diffrn_measured_fraction_theta_max 0.872
_diffrn_measurement_device_type 'Bruker P4'
_diffrn_measurement_method \w--2\q
_diffrn_radiation_monochromator graphite
_diffrn_radiation_source 'fine-focus sealed tube'
_diffrn_radiation_type MoK\a
_diffrn_radiation_wavelength 0.71073
_diffrn_reflns_av_R_equivalents 0.0422
_diffrn_reflns_av_sigmaI/netI 0.0837
_diffrn_reflns_limit_h_max 1
_diffrn_reflns_limit_h_min -10
_diffrn_reflns_limit_k_max 1
_diffrn_reflns_limit_k_min -11
_diffrn_reflns_limit_l_max 18
_diffrn_reflns_limit_l_min -18
_diffrn_reflns_number 2824
_diffrn_reflns_theta_full 25.00
_diffrn_reflns_theta_max 25.00
_diffrn_reflns_theta_min 2.41
_diffrn_standards_decay_% 0
_diffrn_standards_interval_time 120
_diffrn_standards_number 3
_exptl_absorpt_coefficient_mu 0.643
_exptl_absorpt_correction_T_max 0.932
_exptl_absorpt_correction_T_min 0.857
_exptl_absorpt_correction_type none
_exptl_crystal_colour colourless
_exptl_crystal_density_diffrn 1.524
_exptl_crystal_density_method 'not measured'
_exptl_crystal_description prism
_exptl_crystal_F_000 616
_exptl_crystal_size_max 0.28
_exptl_crystal_size_mid 0.2
_exptl_crystal_size_min 0.11
_refine_diff_density_max 0.242
_refine_diff_density_min -0.210
_refine_ls_extinction_coef 0.0030(9)
_refine_ls_extinction_expression Fc^*^=kFc[1+0.001xFc^2^\l^3^/sin(2\q)]^-1/4^
_refine_ls_extinction_method SHELXL97
_refine_ls_goodness_of_fit_ref 0.998
_refine_ls_hydrogen_treatment mixed
_refine_ls_matrix_type full
_refine_ls_number_parameters 167
_refine_ls_number_reflns 2022
_refine_ls_number_restraints 0
_refine_ls_restrained_S_all 0.998
_refine_ls_R_factor_all 0.1108
_refine_ls_R_factor_gt 0.0485
_refine_ls_shift/su_max 0.001
_refine_ls_shift/su_mean 0.000
_refine_ls_structure_factor_coef Fsqd
_refine_ls_weighting_details 'calc w=1/[\s^2^(Fo^2^)+(0.034P)^2^] where P=(Fo^2^+2Fc^2^)/3'
_refine_ls_weighting_scheme calc
_refine_ls_wR_factor_gt 0.0854
_refine_ls_wR_factor_ref 0.1033
_reflns_number_gt 1152
_reflns_number_total 2022
_reflns_threshold_expression I>2\s(I)
_cod_data_source_file wn2030.cif
_cod_data_source_block I
_cod_depositor_comments
;
The following automatic conversions were performed:
'_symmetry_cell_setting' value 'Monoclinic' changed to 'monoclinic'
according to '/home/saulius/struct/CIF-dictionaries/cif_core.dic'
dictionary named 'cif_core.dic' version 2.4.1 from 2010-06-29.

Automatic conversion script
Id: cif_fix_enum 1527 2010-12-29 10:47:43Z saulius 

The following automatic conversions were performed:

'_symmetry_cell_setting' value 'Monoclinic' changed to 'monoclinic'
according to /home/saulius/struct/CIF-dictionaries/cif_core.dic
dictionary named 'cif_core.dic' version 2.4.1 from 2010-06-29.

Automatic conversion script
Id: cif_fix_values 1715 2011-07-08 13:25:40Z adriana 
;
_cod_original_sg_symbol_H-M 'P 21/c'
_cod_database_code 2209343
_cod_database_fobs_code 2209343

loop_
_symmetry_equiv_pos_as_xyz
'x, y, z'
'-x, y+1/2, -z+1/2'
'-x, -y, -z'
'x, -y+1/2, z+1/2'

loop_
_atom_site_type_symbol
_atom_site_label
_atom_site_fract_x
_atom_site_fract_y
_atom_site_fract_z
_atom_site_U_iso_or_equiv
_atom_site_adp_type
_atom_site_calc_flag
_atom_site_refinement_flags
_atom_site_occupancy
S S1 0.91244(13) 0.08296(11) 0.71431(7) 0.0469(3) Uani d . 1
Cl Cl1 0.75548(16) -0.18271(12) 0.89767(8) 0.0736(5) Uani d . 1
Cl Cl2 0.64362(16) -0.07756(15) 1.07167(8) 0.0865(5) Uani d . 1
O O1 1.0071(3) 0.0155(3) 0.65482(17) 0.0593(9) Uani d . 1
O O2 0.9226(4) 0.2272(3) 0.72520(17) 0.0602(9) Uani d . 1
N N1 0.9593(5) 0.0148(3) 0.8059(2) 0.0490(10) Uani d . 1
H H1 0.974(5) -0.061(4) 0.801(2) 0.054 Uiso d . 1
C C1 0.7129(5) 0.0437(4) 0.6901(2) 0.0440(11) Uani d . 1
C C2 0.6772(6) -0.0515(5) 0.6292(3) 0.0705(14) Uani d . 1
H H2 0.7573 -0.0955 0.6013 0.085 Uiso calc R 1
C C3 0.5197(7) -0.0815(5) 0.6097(4) 0.0964(19) Uani d . 1
H H3 0.4938 -0.1437 0.5672 0.116 Uiso calc R 1
C C4 0.4032(7) -0.0197(7) 0.6528(4) 0.096(2) Uani d . 1
H H4 0.2981 -0.0428 0.6411 0.116 Uiso calc R 1
C C5 0.4392(7) 0.0756(7) 0.7127(3) 0.0825(18) Uani d . 1
H H5 0.3586 0.1188 0.7407 0.099 Uiso calc R 1
C C6 0.5953(6) 0.1086(5) 0.7323(3) 0.0666(14) Uani d . 1
H H6 0.6202 0.1737 0.7733 0.080 Uiso calc R 1
C C7 0.8956(5) 0.0629(4) 0.8824(2) 0.0401(10) Uani d . 1
C C8 0.8043(5) -0.0214(4) 0.9315(3) 0.0458(11) Uani d . 1
C C9 0.7513(5) 0.0268(5) 1.0073(3) 0.0553(13) Uani d . 1
C C10 0.7851(6) 0.1582(6) 1.0338(3) 0.0667(14) Uani d . 1
H H10 0.7487 0.1898 1.0848 0.080 Uiso calc R 1
C C11 0.8722(6) 0.2411(5) 0.9847(3) 0.0665(14) Uani d . 1
H H11 0.8935 0.3302 1.0016 0.080 Uiso calc R 1
C C12 0.9294(5) 0.1931(4) 0.9094(3) 0.0535(12) Uani d . 1
H H12 0.9911 0.2496 0.8769 0.064 Uiso calc R 1

loop_
_atom_site_aniso_label
_atom_site_aniso_U_11
_atom_site_aniso_U_22
_atom_site_aniso_U_33
_atom_site_aniso_U_12
_atom_site_aniso_U_13
_atom_site_aniso_U_23
S1 0.0495(7) 0.0397(6) 0.0519(7) -0.0021(6) 0.0057(6) 0.0044(6)
Cl1 0.0902(10) 0.0505(7) 0.0807(9) -0.0211(7) 0.0110(8) -0.0053(7)
Cl2 0.0807(10) 0.1118(12) 0.0680(8) -0.0080(10) 0.0158(7) 0.0204(9)
O1 0.0559(19) 0.066(2) 0.0576(18) 0.0005(17) 0.0228(17) -0.0032(16)
O2 0.082(2) 0.0384(17) 0.0604(19) -0.0101(17) 0.0032(17) 0.0082(14)
N1 0.053(2) 0.037(2) 0.056(2) 0.006(2) -0.005(2) 0.001(2)
C1 0.045(3) 0.044(3) 0.043(3) 0.007(2) 0.002(2) 0.011(2)
C2 0.052(3) 0.060(3) 0.099(4) 0.007(3) -0.007(3) -0.014(3)
C3 0.067(4) 0.071(4) 0.149(5) 0.001(4) -0.033(4) -0.018(4)
C4 0.047(4) 0.109(5) 0.133(6) -0.001(4) -0.003(4) 0.036(5)
C5 0.057(4) 0.124(5) 0.067(4) 0.035(4) 0.013(3) 0.024(4)
C6 0.061(3) 0.090(4) 0.049(3) 0.022(3) 0.006(3) 0.007(3)
C7 0.045(2) 0.032(2) 0.043(2) 0.003(2) -0.007(2) 0.000(2)
C8 0.047(3) 0.043(2) 0.047(3) -0.002(2) -0.009(2) 0.001(2)
C9 0.056(3) 0.063(3) 0.047(3) 0.000(3) -0.004(3) 0.006(2)
C10 0.076(4) 0.077(4) 0.046(3) 0.013(3) -0.010(3) -0.016(3)
C11 0.092(4) 0.046(3) 0.060(3) 0.003(3) -0.009(3) -0.009(3)
C12 0.057(3) 0.044(3) 0.059(3) -0.004(2) -0.010(3) 0.005(2)

loop_
_atom_type_symbol
_atom_type_description
_atom_type_scat_dispersion_real
_atom_type_scat_dispersion_imag
_atom_type_scat_source
C C 0.0033 0.0016 'International Tables Vol C Tables 4.2.6.8 and 6.1.1.4'
H H 0.0000 0.0000 'International Tables Vol C Tables 4.2.6.8 and 6.1.1.4'
O O 0.0106 0.0060 'International Tables Vol C Tables 4.2.6.8 and 6.1.1.4'
N N 0.0061 0.0033 'International Tables Vol C Tables 4.2.6.8 and 6.1.1.4'
Cl Cl 0.1484 0.1585 'International Tables Vol C Tables 4.2.6.8 and 6.1.1.4'
S S 0.1246 0.1234 'International Tables Vol C Tables 4.2.6.8 and 6.1.1.4'

loop_
_geom_angle_atom_site_label_1
_geom_angle_atom_site_label_2
_geom_angle_atom_site_label_3
_geom_angle
O1 S1 O2 120.53(19)
O1 S1 N1 106.02(19)
O2 S1 N1 106.58(18)
O1 S1 C1 108.19(19)
O2 S1 C1 107.2(2)
N1 S1 C1 107.70(19)
C7 N1 S1 122.4(3)
C7 N1 H1 119(3)
S1 N1 H1 110(3)
C2 C1 C6 120.9(4)
C2 C1 S1 119.2(3)
C6 C1 S1 119.9(4)
C1 C2 C3 119.2(5)
C1 C2 H2 120.4
C3 C2 H2 120.4
C4 C3 C2 120.0(5)
C4 C3 H3 120.0
C2 C3 H3 120.0
C5 C4 C3 120.6(6)
C5 C4 H4 119.7
C3 C4 H4 119.7
C4 C5 C6 120.4(5)
C4 C5 H5 119.8
C6 C5 H5 119.8
C1 C6 C5 119.0(5)
C1 C6 H6 120.5
C5 C6 H6 120.5
C12 C7 C8 119.5(4)
C12 C7 N1 119.4(4)
C8 C7 N1 121.1(4)
C9 C8 C7 119.3(4)
C9 C8 Cl1 120.4(4)
C7 C8 Cl1 120.3(3)
C10 C9 C8 120.9(4)
C10 C9 Cl2 118.7(4)
C8 C9 Cl2 120.5(4)
C11 C10 C9 119.5(4)
C11 C10 H10 120.3
C9 C10 H10 120.3
C10 C11 C12 120.3(4)
C10 C11 H11 119.9
C12 C11 H11 119.9
C7 C12 C11 120.5(4)
C7 C12 H12 119.7
C11 C12 H12 119.7

loop_
_geom_bond_atom_site_label_1
_geom_bond_atom_site_label_2
_geom_bond_distance
S1 O1 1.424(3)
S1 O2 1.427(3)
S1 N1 1.636(4)
S1 C1 1.761(4)
Cl1 C8 1.716(4)
Cl2 C9 1.729(5)
N1 C7 1.427(5)
N1 H1 0.76(4)
C1 C2 1.369(5)
C1 C6 1.377(6)
C2 C3 1.389(6)
C2 H2 0.9300
C3 C4 1.363(7)
C3 H3 0.9300
C4 C5 1.360(7)
C4 H4 0.9300
C5 C6 1.384(6)
C5 H5 0.9300
C6 H6 0.9300
C7 C12 1.373(5)
C7 C8 1.390(5)
C8 C9 1.383(5)
C9 C10 1.382(6)
C10 C11 1.362(6)
C10 H10 0.9300
C11 C12 1.388(6)
C11 H11 0.9300
C12 H12 0.9300

loop_
_geom_hbond_atom_site_label_D
_geom_hbond_atom_site_label_H
_geom_hbond_atom_site_label_A
_geom_hbond_site_symmetry_A
_geom_hbond_distance_DH
_geom_hbond_distance_HA
_geom_hbond_distance_DA
_geom_hbond_angle_DHA
_geom_hbond_publ_flag
N1 H1 O2 2_746 0.76(4) 2.30(4) 3.039(4) 166(4) yes

loop_
_geom_torsion_atom_site_label_1
_geom_torsion_atom_site_label_2
_geom_torsion_atom_site_label_3
_geom_torsion_atom_site_label_4
_geom_torsion
O1 S1 N1 C7 175.8(3)
O2 S1 N1 C7 46.2(4)
C1 S1 N1 C7 -68.6(4)
O1 S1 C1 C2 7.4(4)
O2 S1 C1 C2 138.8(3)
N1 S1 C1 C2 -106.8(3)
O1 S1 C1 C6 -172.6(3)
O2 S1 C1 C6 -41.2(4)
N1 S1 C1 C6 73.2(4)
C6 C1 C2 C3 0.5(7)
S1 C1 C2 C3 -179.4(4)
C1 C2 C3 C4 -2.1(8)
C2 C3 C4 C5 2.7(9)
C3 C4 C5 C6 -1.6(9)
C2 C1 C6 C5 0.5(6)
S1 C1 C6 C5 -179.5(3)
C4 C5 C6 C1 0.1(8)
S1 N1 C7 C12 -63.8(5)
S1 N1 C7 C8 118.4(4)
C12 C7 C8 C9 -1.0(6)
N1 C7 C8 C9 176.8(4)
C12 C7 C8 Cl1 178.0(3)
N1 C7 C8 Cl1 -4.2(5)
C7 C8 C9 C10 1.3(6)
Cl1 C8 C9 C10 -177.7(3)
C7 C8 C9 Cl2 -177.6(3)
Cl1 C8 C9 Cl2 3.4(5)
C8 C9 C10 C11 -0.2(7)
Cl2 C9 C10 C11 178.8(4)
C9 C10 C11 C12 -1.3(7)
C8 C7 C12 C11 -0.5(6)
N1 C7 C12 C11 -178.3(4)
C10 C11 C12 C7 1.7(7)

loop_
_cod_related_entry_id
_cod_related_entry_database
_cod_related_entry_code
1 ChemSpider 721017
